data_4083296
loop_
_publ_author_name
'Bolje, Aljo\<sa'
'Hohloch, Stephan'
'Urankar, Damijana'
'Pevec, Andrej'
'Gazvoda, Martin'
'Sarkar, Biprajit'
'Ko\<smrlj, Janez'

_publ_section_title
;
 Exploring the Scope of Pyridyl- and Picolyl-Functionalized
 1,2,3-Triazol-5-ylidenes in Bidentate Coordination to Ruthenium(II)
 Cymene Chloride Complexes
;
_journal_issue 10
_journal_name_full Organometallics
_journal_page_first 2588
_journal_paper_doi 10.1021/om500287t
_journal_volume 33
_journal_year 2014
_chemical_formula_sum 'C25 H28 Cl F6 N4 P Ru'
_chemical_formula_weight 666.00
_chemical_name_systematic
; 
 ? 
;
_space_group_IT_number 2
_symmetry_cell_setting triclinic
_symmetry_space_group_name_Hall '-P 1'
_symmetry_space_group_name_H-M 'P -1'
_atom_sites_solution_hydrogens geom
_atom_sites_solution_primary direct
_atom_sites_solution_secondary difmap
_audit_creation_method SHELXL-97
_cell_angle_alpha 67.756(5)
_cell_angle_beta 83.983(5)
_cell_angle_gamma 86.125(5)
_cell_formula_units_Z 2
_cell_length_a 7.674(5)
_cell_length_b 12.156(5)
_cell_length_c 15.185(5)
_cell_measurement_reflns_used 4419
_cell_measurement_temperature 140(2)
_cell_measurement_theta_max 27.58
_cell_measurement_theta_min 1.81
_cell_volume 1303.3(11)
_computing_structure_refinement 'SHELXL-97 (Sheldrick, 1997)'
_computing_structure_solution 'SHELXS-97 (Sheldrick, 1990)'
_diffrn_ambient_temperature 140(2)
_diffrn_measured_fraction_theta_full 0.982
_diffrn_measured_fraction_theta_max 0.982
_diffrn_measurement_device_type 'Bruker Smart AXS'
_diffrn_measurement_method 'omega scans'
_diffrn_radiation_monochromator graphite
_diffrn_radiation_source 'fine-focus sealed tube'
_diffrn_radiation_type MoK\a
_diffrn_radiation_wavelength 0.71069
_diffrn_reflns_av_R_equivalents 0.0394
_diffrn_reflns_av_sigmaI/netI 0.0614
_diffrn_reflns_limit_h_max 10
_diffrn_reflns_limit_h_min -9
_diffrn_reflns_limit_k_max 14
_diffrn_reflns_limit_k_min -15
_diffrn_reflns_limit_l_max 17
_diffrn_reflns_limit_l_min -19
_diffrn_reflns_number 13022
_diffrn_reflns_theta_full 27.58
_diffrn_reflns_theta_max 27.58
_diffrn_reflns_theta_min 1.81
_exptl_absorpt_coefficient_mu 0.832
_exptl_absorpt_correction_T_max 0.746
_exptl_absorpt_correction_T_min 0.609
_exptl_absorpt_correction_type multi-scan
_exptl_absorpt_process_details 'Blessing, 1995'
_exptl_crystal_colour yellow
_exptl_crystal_density_diffrn 1.697
_exptl_crystal_density_method 'not measured'
_exptl_crystal_description needle
_exptl_crystal_F_000 672
_exptl_crystal_size_max 0.35
_exptl_crystal_size_mid 0.15
_exptl_crystal_size_min 0.14
_refine_diff_density_max 1.221
_refine_diff_density_min -0.998
_refine_diff_density_rms 0.121
_refine_ls_extinction_method none
_refine_ls_goodness_of_fit_ref 1.050
_refine_ls_hydrogen_treatment constr
_refine_ls_matrix_type full
_refine_ls_number_parameters 345
_refine_ls_number_reflns 5904
_refine_ls_number_restraints 0
_refine_ls_restrained_S_all 1.050
_refine_ls_R_factor_all 0.0695
_refine_ls_R_factor_gt 0.0416
_refine_ls_shift/su_max 0.001
_refine_ls_shift/su_mean 0.000
_refine_ls_structure_factor_coef Fsqd
_refine_ls_weighting_details 'calc w=1/[\s^2^(Fo^2^)+(0.0573P)^2^+0.0767P] where P=(Fo^2^+2Fc^2^)/3'
_refine_ls_weighting_scheme calc
_refine_ls_wR_factor_gt 0.0934
_refine_ls_wR_factor_ref 0.1082
_reflns_number_gt 4419
_reflns_number_total 5904
_reflns_threshold_expression >2sigma(I)
_cod_data_source_file om500287t_si_002.cif
_cod_data_source_block 3Ca
_cod_depositor_comments 'Adding full bibliography for 4083294--4083296.cif.'
_cod_original_sg_symbol_H-M P-1
_cod_database_code 4083296

loop_
_symmetry_equiv_pos_as_xyz
'x, y, z'
'-x, -y, -z'

loop_
_atom_site_label
_atom_site_type_symbol
_atom_site_fract_x
_atom_site_fract_y
_atom_site_fract_z
_atom_site_U_iso_or_equiv
_atom_site_adp_type
_atom_site_occupancy
_atom_site_symmetry_multiplicity
_atom_site_calc_flag
_atom_site_refinement_flags
Ru1 Ru 0.75984(4) 0.12610(3) 0.28025(2) 0.01779(10) Uani 1 1 d .
Cl1 Cl 0.47498(11) 0.07314(8) 0.36804(6) 0.0234(2) Uani 1 1 d .
P1 P 1.01351(12) 0.72861(10) 0.13239(7) 0.0243(2) Uani 1 1 d .
F1 F 1.1787(3) 0.6486(2) 0.11628(17) 0.0360(6) Uani 1 1 d .
F4 F 0.8467(3) 0.8081(2) 0.14922(19) 0.0424(6) Uani 1 1 d .
F5 F 1.0283(4) 0.8076(3) 0.02192(19) 0.0572(8) Uani 1 1 d .
F2 F 0.9962(4) 0.6479(3) 0.24395(18) 0.0521(8) Uani 1 1 d .
F3 F 0.8846(3) 0.6423(3) 0.1147(2) 0.0552(8) Uani 1 1 d .
N3 N 0.5793(4) 0.4810(3) 0.2376(2) 0.0213(7) Uani 1 1 d .
N1 N 0.6276(4) 0.3692(3) 0.1617(2) 0.0195(6) Uani 1 1 d .
C9 C 1.0227(5) 0.0982(4) 0.2184(3) 0.0250(8) Uani 1 1 d .
H9A H 1.0592 0.1255 0.1536 0.030 Uiso 1 1 calc R
F6 F 1.1412(3) 0.8122(3) 0.1532(2) 0.0539(8) Uani 1 1 d .
N2 N 0.5675(4) 0.4791(3) 0.1511(2) 0.0208(7) Uani 1 1 d .
C1 C 0.6778(4) 0.3581(3) 0.3994(3) 0.0216(8) Uani 1 1 d .
C4 C 0.7623(5) 0.3164(4) 0.5849(3) 0.0330(10) Uani 1 1 d .
H4 H 0.7912 0.3025 0.6463 0.040 Uiso 1 1 calc R
C2B C 0.4554(5) 0.2171(4) 0.0286(3) 0.0247(8) Uani 1 1 d .
H2B H 0.4243 0.2852 -0.0222 0.030 Uiso 1 1 calc R
C10 C 1.0432(4) 0.1711(3) 0.2705(3) 0.0225(8) Uani 1 1 d .
C6A C 0.5133(5) 0.5886(4) 0.2528(3) 0.0281(9) Uani 1 1 d .
H6A H 0.6057 0.6443 0.2358 0.042 Uiso 1 1 calc R
H6B H 0.4726 0.5687 0.3188 0.042 Uiso 1 1 calc R
H6C H 0.4182 0.6235 0.2138 0.042 Uiso 1 1 calc R
C11 C 0.9686(4) 0.1299(4) 0.3677(3) 0.0229(8) Uani 1 1 d .
H11A H 0.9769 0.1758 0.4040 0.028 Uiso 1 1 calc R
C4B C 0.4372(5) 0.0099(4) 0.1180(3) 0.0284(9) Uani 1 1 d .
H4B H 0.3953 -0.0643 0.1279 0.034 Uiso 1 1 calc R
C15 C 1.1019(5) 0.3657(4) 0.1265(3) 0.0323(9) Uani 1 1 d .
H15A H 1.1754 0.4335 0.1033 0.048 Uiso 1 1 calc R
H15B H 0.9814 0.3918 0.1302 0.048 Uiso 1 1 calc R
H15C H 1.1187 0.3239 0.0837 0.048 Uiso 1 1 calc R
C4A C 0.6427(4) 0.3763(3) 0.3004(3) 0.0202(8) Uani 1 1 d .
C3B C 0.3883(5) 0.1087(4) 0.0423(3) 0.0287(9) Uani 1 1 d .
H3B H 0.3112 0.1026 0.0011 0.034 Uiso 1 1 calc R
N4 N 0.6160(4) 0.1272(3) 0.1671(2) 0.0212(7) Uani 1 1 d .
C1B C 0.5701(4) 0.2233(3) 0.0915(3) 0.0214(8) Uani 1 1 d .
C6B C 0.6520(5) 0.3400(3) 0.0758(2) 0.0215(8) Uani 1 1 d .
H6D H 0.7764 0.3350 0.0576 0.026 Uiso 1 1 calc R
H6E H 0.5997 0.4032 0.0238 0.026 Uiso 1 1 calc R
C8 C 0.9473(5) -0.0161(4) 0.2633(3) 0.0284(9) Uani 1 1 d .
H8 H 0.9429 -0.0637 0.2280 0.034 Uiso 1 1 calc R
C6 C 0.7503(5) 0.4477(4) 0.4197(3) 0.0280(9) Uani 1 1 d .
H6F H 0.7718 0.5213 0.3713 0.034 Uiso 1 1 calc R
C14 C 1.1498(5) 0.2831(4) 0.2256(3) 0.0273(9) Uani 1 1 d .
H14A H 1.2710 0.2557 0.2167 0.033 Uiso 1 1 calc R
C13 C 0.7959(6) -0.1769(4) 0.4064(3) 0.0382(11) Uani 1 1 d .
H13A H 0.7634 -0.2036 0.3586 0.057 Uiso 1 1 calc R
H13B H 0.6933 -0.1696 0.4460 0.057 Uiso 1 1 calc R
H13C H 0.8775 -0.2335 0.4450 0.057 Uiso 1 1 calc R
C5B C 0.5492(5) 0.0217(3) 0.1790(3) 0.0250(8) Uani 1 1 d .
H5B H 0.5800 -0.0455 0.2305 0.030 Uiso 1 1 calc R
C16 C 1.1538(5) 0.3524(4) 0.2912(3) 0.0343(10) Uani 1 1 d .
H16A H 1.2239 0.4212 0.2595 0.051 Uiso 1 1 calc R
H16B H 1.2035 0.3025 0.3491 0.051 Uiso 1 1 calc R
H16C H 1.0366 0.3770 0.3061 0.051 Uiso 1 1 calc R
C7 C 0.8798(5) -0.0582(3) 0.3589(3) 0.0256(8) Uani 1 1 d .
C12 C 0.8831(5) 0.0207(4) 0.4089(3) 0.0252(8) Uani 1 1 d .
H12A H 0.8273 -0.0008 0.4702 0.030 Uiso 1 1 calc R
C2 C 0.6471(5) 0.2478(4) 0.4735(3) 0.0260(9) Uani 1 1 d .
H2A H 0.5972 0.1880 0.4613 0.031 Uiso 1 1 calc R
C5A C 0.6754(4) 0.2991(3) 0.2502(2) 0.0186(7) Uani 1 1 d .
C3 C 0.6906(5) 0.2272(4) 0.5650(3) 0.0281(9) Uani 1 1 d .
H3A H 0.6716 0.1532 0.6134 0.034 Uiso 1 1 calc R
C5 C 0.7904(5) 0.4267(4) 0.5121(3) 0.0344(10) Uani 1 1 d .
H5A H 0.8364 0.4871 0.5253 0.041 Uiso 1 1 calc R

loop_
_atom_site_aniso_label
_atom_site_aniso_U_11
_atom_site_aniso_U_22
_atom_site_aniso_U_33
_atom_site_aniso_U_23
_atom_site_aniso_U_13
_atom_site_aniso_U_12
Ru1 0.01597(15) 0.02016(16) 0.01889(16) -0.00883(12) -0.00302(10) -0.00030(10)
Cl1 0.0197(4) 0.0277(5) 0.0226(5) -0.0092(4) -0.0004(3) -0.0031(4)
P1 0.0197(5) 0.0313(6) 0.0273(5) -0.0162(5) -0.0039(4) -0.0018(4)
F1 0.0268(12) 0.0446(15) 0.0408(14) -0.0220(12) -0.0042(11) 0.0085(11)
F4 0.0312(13) 0.0523(17) 0.0568(17) -0.0360(15) -0.0073(12) 0.0092(12)
F5 0.0613(19) 0.063(2) 0.0346(15) -0.0076(15) -0.0027(14) 0.0193(16)
F2 0.0526(17) 0.063(2) 0.0321(15) -0.0098(14) 0.0032(13) 0.0014(15)
F3 0.0329(14) 0.069(2) 0.090(2) -0.0577(19) -0.0068(14) -0.0101(13)
N3 0.0171(15) 0.0214(17) 0.0280(17) -0.0130(14) 0.0004(13) 0.0001(12)
N1 0.0186(14) 0.0212(16) 0.0211(16) -0.0105(13) -0.0025(12) -0.0006(12)
C9 0.0187(18) 0.033(2) 0.026(2) -0.0150(18) -0.0049(15) 0.0069(16)
F6 0.0340(14) 0.0627(19) 0.087(2) -0.0514(18) -0.0006(14) -0.0146(13)
N2 0.0176(14) 0.0225(17) 0.0243(16) -0.0112(14) -0.0012(12) 0.0004(12)
C1 0.0149(16) 0.031(2) 0.0236(19) -0.0162(17) -0.0005(14) -0.0012(15)
C4 0.025(2) 0.054(3) 0.030(2) -0.027(2) -0.0041(17) 0.0016(19)
C2B 0.0257(19) 0.028(2) 0.0212(19) -0.0114(17) -0.0040(15) 0.0048(16)
C10 0.0122(16) 0.026(2) 0.031(2) -0.0114(17) -0.0061(14) 0.0024(14)
C6A 0.0237(19) 0.027(2) 0.037(2) -0.0173(19) -0.0021(17) 0.0054(16)
C11 0.0147(16) 0.030(2) 0.029(2) -0.0149(17) -0.0095(15) 0.0032(15)
C4B 0.0214(19) 0.037(2) 0.034(2) -0.023(2) 0.0026(17) -0.0060(17)
C15 0.028(2) 0.030(2) 0.036(2) -0.0108(19) 0.0007(18) -0.0024(17)
C4A 0.0144(16) 0.0229(19) 0.0252(19) -0.0119(16) 0.0013(14) -0.0013(14)
C3B 0.0179(18) 0.047(3) 0.030(2) -0.024(2) -0.0069(16) 0.0023(17)
N4 0.0181(15) 0.0272(17) 0.0219(16) -0.0132(14) -0.0030(12) -0.0001(13)
C1B 0.0167(17) 0.029(2) 0.0221(19) -0.0146(17) -0.0004(14) 0.0032(15)
C6B 0.0255(19) 0.023(2) 0.0151(17) -0.0069(15) -0.0015(14) 0.0010(15)
C8 0.0198(18) 0.031(2) 0.041(2) -0.021(2) -0.0076(17) 0.0063(16)
C6 0.0211(19) 0.034(2) 0.034(2) -0.0192(19) -0.0005(16) -0.0045(16)
C14 0.0169(18) 0.029(2) 0.036(2) -0.0105(18) -0.0014(16) -0.0049(16)
C13 0.029(2) 0.024(2) 0.055(3) -0.007(2) -0.008(2) 0.0009(18)
C5B 0.028(2) 0.024(2) 0.0237(19) -0.0081(17) -0.0053(16) -0.0022(16)
C16 0.025(2) 0.040(3) 0.043(3) -0.021(2) -0.0028(18) -0.0086(18)
C7 0.0176(17) 0.024(2) 0.033(2) -0.0074(17) -0.0095(16) 0.0061(15)
C12 0.0172(17) 0.033(2) 0.0214(19) -0.0037(17) -0.0086(15) 0.0017(16)
C2 0.0216(18) 0.036(2) 0.028(2) -0.0211(19) 0.0021(16) -0.0059(16)
C5A 0.0145(16) 0.0215(19) 0.0193(18) -0.0067(15) -0.0005(13) -0.0036(14)
C3 0.0220(19) 0.037(2) 0.025(2) -0.0121(18) -0.0001(16) 0.0044(17)
C5 0.0198(19) 0.051(3) 0.047(3) -0.034(2) -0.0028(18) -0.0043(19)

loop_
_atom_type_symbol
_atom_type_description
_atom_type_scat_dispersion_real
_atom_type_scat_dispersion_imag
_atom_type_scat_source
C C 0.0033 0.0016 'International Tables Vol C Tables 4.2.6.8 and 6.1.1.4'
H H 0.0000 0.0000 'International Tables Vol C Tables 4.2.6.8 and 6.1.1.4'
N N 0.0061 0.0033 'International Tables Vol C Tables 4.2.6.8 and 6.1.1.4'
F F 0.0171 0.0103 'International Tables Vol C Tables 4.2.6.8 and 6.1.1.4'
Cl Cl 0.1484 0.1585 'International Tables Vol C Tables 4.2.6.8 and 6.1.1.4'
Ru Ru -1.2594 0.8363 'International Tables Vol C Tables 4.2.6.8 and 6.1.1.4'
P P 0.1023 0.0942 'International Tables Vol C Tables 4.2.6.8 and 6.1.1.4'

loop_
_geom_angle_atom_site_label_1
_geom_angle_atom_site_label_2
_geom_angle_atom_site_label_3
_geom_angle
C5A Ru1 N4 87.80(13)
C5A Ru1 C12 122.91(15)
N4 Ru1 C12 147.08(14)
C5A Ru1 C9 116.54(14)
N4 Ru1 C9 97.72(13)
C12 Ru1 C9 79.87(15)
C5A Ru1 C11 95.59(14)
N4 Ru1 C11 164.39(12)
C12 Ru1 C11 37.70(14)
C9 Ru1 C11 67.13(14)
C5A Ru1 C8 153.67(14)
N4 Ru1 C8 91.72(14)
C12 Ru1 C8 66.30(15)
C9 Ru1 C8 37.50(14)
C11 Ru1 C8 78.50(15)
C5A Ru1 C10 92.63(14)
N4 Ru1 C10 127.21(13)
C12 Ru1 C10 68.11(14)
C9 Ru1 C10 37.13(14)
C11 Ru1 C10 37.58(14)
C8 Ru1 C10 66.95(14)
C5A Ru1 C7 160.39(14)
N4 Ru1 C7 111.29(13)
C12 Ru1 C7 37.48(15)
C9 Ru1 C7 66.83(14)
C11 Ru1 C7 67.27(14)
C8 Ru1 C7 35.91(14)
C10 Ru1 C7 79.54(14)
C5A Ru1 Cl1 85.88(9)
N4 Ru1 Cl1 80.84(9)
C12 Ru1 Cl1 89.21(10)
C9 Ru1 Cl1 157.53(11)
C11 Ru1 Cl1 114.55(11)
C8 Ru1 Cl1 120.04(11)
C10 Ru1 Cl1 151.88(10)
C7 Ru1 Cl1 92.62(10)
F5 P1 F6 91.62(18)
F5 P1 F3 90.03(18)
F6 P1 F3 178.35(19)
F5 P1 F2 179.23(18)
F6 P1 F2 89.13(17)
F3 P1 F2 89.23(17)
F5 P1 F1 90.03(15)
F6 P1 F1 89.85(15)
F3 P1 F1 90.19(15)
F2 P1 F1 90.18(15)
F5 P1 F4 90.34(16)
F6 P1 F4 90.40(15)
F3 P1 F4 89.55(15)
F2 P1 F4 89.44(15)
F1 P1 F4 179.55(17)
N2 N3 C4A 113.0(3)
N2 N3 C6A 116.8(3)
C4A N3 C6A 130.1(3)
N2 N1 C5A 116.1(3)
N2 N1 C6B 117.3(3)
C5A N1 C6B 126.3(3)
C10 C9 C8 121.4(4)
C10 C9 Ru1 73.7(2)
C8 C9 Ru1 73.2(2)
C10 C9 H9A 119.3
C8 C9 H9A 119.3
Ru1 C9 H9A 125.6
N3 N2 N1 102.3(3)
C6 C1 C2 118.8(4)
C6 C1 C4A 121.1(3)
C2 C1 C4A 120.0(3)
C5 C4 C3 119.3(4)
C5 C4 H4 120.4
C3 C4 H4 120.4
C3B C2B C1B 119.2(4)
C3B C2B H2B 120.4
C1B C2B H2B 120.4
C9 C10 C11 116.8(3)
C9 C10 C14 120.5(3)
C11 C10 C14 122.6(3)
C9 C10 Ru1 69.2(2)
C11 C10 Ru1 69.11(19)
C14 C10 Ru1 136.0(3)
N3 C6A H6A 109.5
N3 C6A H6B 109.5
H6A C6A H6B 109.5
N3 C6A H6C 109.5
H6A C6A H6C 109.5
H6B C6A H6C 109.5
C12 C11 C10 120.9(3)
C12 C11 Ru1 69.8(2)
C10 C11 Ru1 73.3(2)
C12 C11 H11A 119.6
C10 C11 H11A 119.6
Ru1 C11 H11A 129.9
C3B C4B C5B 119.4(4)
C3B C4B H4B 120.3
C5B C4B H4B 120.3
C14 C15 H15A 109.5
C14 C15 H15B 109.5
H15A C15 H15B 109.5
C14 C15 H15C 109.5
H15A C15 H15C 109.5
H15B C15 H15C 109.5
N3 C4A C5A 106.7(3)
N3 C4A C1 123.4(3)
C5A C4A C1 129.8(3)
C4B C3B C2B 118.9(4)
C4B C3B H3B 120.6
C2B C3B H3B 120.6
C1B N4 C5B 117.5(3)
C1B N4 Ru1 126.7(2)
C5B N4 Ru1 115.4(3)
N4 C1B C2B 122.3(3)
N4 C1B C6B 117.2(3)
C2B C1B C6B 120.5(3)
N1 C6B C1B 112.0(3)
N1 C6B H6D 109.2
C1B C6B H6D 109.2
N1 C6B H6E 109.2
C1B C6B H6E 109.2
H6D C6B H6E 107.9
C7 C8 C9 121.7(4)
C7 C8 Ru1 73.6(2)
C9 C8 Ru1 69.3(2)
C7 C8 H8 119.1
C9 C8 H8 119.1
Ru1 C8 H8 130.8
C5 C6 C1 120.1(4)
C5 C6 H6F 119.9
C1 C6 H6F 119.9
C10 C14 C15 114.8(3)
C10 C14 C16 113.3(3)
C15 C14 C16 110.7(3)
C10 C14 H14A 105.7
C15 C14 H14A 105.7
C16 C14 H14A 105.7
C7 C13 H13A 109.5
C7 C13 H13B 109.5
H13A C13 H13B 109.5
C7 C13 H13C 109.5
H13A C13 H13C 109.5
H13B C13 H13C 109.5
N4 C5B C4B 122.8(4)
N4 C5B H5B 118.6
C4B C5B H5B 118.6
C14 C16 H16A 109.5
C14 C16 H16B 109.5
H16A C16 H16B 109.5
C14 C16 H16C 109.5
H16A C16 H16C 109.5
H16B C16 H16C 109.5
C8 C7 C12 116.9(3)
C8 C7 C13 122.3(4)
C12 C7 C13 120.6(4)
C8 C7 Ru1 70.5(2)
C12 C7 Ru1 66.7(2)
C13 C7 Ru1 130.6(3)
C11 C12 C7 121.7(3)
C11 C12 Ru1 72.5(2)
C7 C12 Ru1 75.8(2)
C11 C12 H12A 119.1
C7 C12 H12A 119.1
Ru1 C12 H12A 124.1
C3 C2 C1 120.5(4)
C3 C2 H2A 119.7
C1 C2 H2A 119.7
N1 C5A C4A 101.8(3)
N1 C5A Ru1 121.1(2)
C4A C5A Ru1 137.0(3)
C2 C3 C4 120.5(4)
C2 C3 H3A 119.8
C4 C3 H3A 119.8
C4 C5 C6 120.7(4)
C4 C5 H5A 119.6
C6 C5 H5A 119.6

loop_
_geom_bond_atom_site_label_1
_geom_bond_atom_site_label_2
_geom_bond_distance
Ru1 C5A 2.050(4)
Ru1 N4 2.133(3)
Ru1 C12 2.164(4)
Ru1 C9 2.195(4)
Ru1 C11 2.199(4)
Ru1 C8 2.246(4)
Ru1 C10 2.254(4)
Ru1 C7 2.285(4)
Ru1 Cl1 2.4290(15)
P1 F5 1.582(3)
P1 F6 1.593(3)
P1 F3 1.600(3)
P1 F2 1.601(3)
P1 F1 1.601(3)
P1 F4 1.609(3)
N3 N2 1.335(4)
N3 C4A 1.364(5)
N3 C6A 1.461(5)
N1 N2 1.339(4)
N1 C5A 1.364(5)
N1 C6B 1.468(4)
C9 C10 1.418(5)
C9 C8 1.428(6)
C9 H9A 0.9300
C1 C6 1.401(5)
C1 C2 1.401(5)
C1 C4A 1.485(5)
C4 C5 1.391(6)
C4 C3 1.391(6)
C4 H4 0.9300
C2B C3B 1.381(6)
C2B C1B 1.390(5)
C2B H2B 0.9300
C10 C11 1.435(5)
C10 C14 1.523(5)
C6A H6A 0.9600
C6A H6B 0.9600
C6A H6C 0.9600
C11 C12 1.410(5)
C11 H11A 0.9300
C4B C3B 1.374(6)
C4B C5B 1.380(5)
C4B H4B 0.9300
C15 C14 1.526(6)
C15 H15A 0.9600
C15 H15B 0.9600
C15 H15C 0.9600
C4A C5A 1.412(5)
C3B H3B 0.9300
N4 C1B 1.350(5)
N4 C5B 1.354(5)
C1B C6B 1.516(5)
C6B H6D 0.9700
C6B H6E 0.9700
C8 C7 1.397(6)
C8 H8 0.9300
C6 C5 1.392(6)
C6 H6F 0.9300
C14 C16 1.532(6)
C14 H14A 0.9800
C13 C7 1.502(5)
C13 H13A 0.9600
C13 H13B 0.9600
C13 H13C 0.9600
C5B H5B 0.9300
C16 H16A 0.9600
C16 H16B 0.9600
C16 H16C 0.9600
C7 C12 1.434(6)
C12 H12A 0.9300
C2 C3 1.389(5)
C2 H2A 0.9300
C3 H3A 0.9300
C5 H5A 0.9300
